data_7111133
loop_
_publ_author_name
'Cave, Gareth W. V.'
'Raston, Colin L.'

_publ_section_title
;
 Toward benign syntheses of pyridines involving sequential solvent free
 aldol and Michael addition reactions
;
_journal_coden_ASTM CHCOFS
_journal_issue 22
_journal_name_full
;
 Chemical Communications (Cambridge, United Kingdom)
;
_journal_page_first 2199
_journal_page_last 2200
_journal_paper_doi 10.1039/b007431o
_journal_year 2000
_chemical_formula_sum 'C29 H31 N3 O'
_chemical_formula_weight 437.57
_chemical_name_common
;
4'-(4-octyloxyphenyl)-4,2': 6',4''-terpyridine 
;
_space_group_IT_number 15
_symmetry_cell_setting monoclinic
_symmetry_space_group_name_Hall '-C 2yc'
_symmetry_space_group_name_H-M 'C 1 2/c 1'
_atom_sites_solution_hydrogens geom
_atom_sites_solution_primary direct
_atom_sites_solution_secondary difmap
_audit_creation_method SHELXL-97
_cell_angle_alpha 90.00
_cell_angle_beta 114.0330(10)
_cell_angle_gamma 90.00
_cell_formula_units_Z 8
_cell_length_a 19.7473(3)
_cell_length_b 10.8189(3)
_cell_length_c 23.8391(7)
_cell_measurement_temperature 123(2)
_cell_volume 4651.6(2)
_computing_cell_refinement DENZO
_computing_data_collection 'Collect (Enraf-Nonius)  '
_computing_data_reduction DENZO
_computing_molecular_graphics X-Seed
_computing_structure_refinement 'SHELXL-97 (Sheldrick, 1997)'
_computing_structure_solution 'SHELXS-97 (Sheldrick, 1990)'
_diffrn_ambient_temperature 123(2)
_diffrn_measured_fraction_theta_full 0.994
_diffrn_measured_fraction_theta_max 0.994
_diffrn_measurement_device_type CCD
_diffrn_measurement_method 'Phi and Omega scan '
_diffrn_radiation_monochromator graphite
_diffrn_radiation_source 'fine-focus sealed tube'
_diffrn_radiation_type MoK\a
_diffrn_radiation_wavelength 0.71073
_diffrn_reflns_av_R_equivalents 0.053
_diffrn_reflns_av_sigmaI/netI 0.0660
_diffrn_reflns_limit_h_max 26
_diffrn_reflns_limit_h_min -25
_diffrn_reflns_limit_k_max 0
_diffrn_reflns_limit_k_min -14
_diffrn_reflns_limit_l_max 31
_diffrn_reflns_limit_l_min -31
_diffrn_reflns_number 28604
_diffrn_reflns_theta_full 28.17
_diffrn_reflns_theta_max 28.17
_diffrn_reflns_theta_min 1.87
_exptl_absorpt_coefficient_mu 0.076
_exptl_absorpt_correction_type none
_exptl_crystal_colour yellow
_exptl_crystal_density_diffrn 1.250
_exptl_crystal_density_method 'not measured'
_exptl_crystal_description prim
_exptl_crystal_F_000 1872
_exptl_crystal_size_max 0.18
_exptl_crystal_size_mid 0.14
_exptl_crystal_size_min 0.12
_refine_diff_density_max 0.366
_refine_diff_density_min -0.451
_refine_diff_density_rms 0.103
_refine_ls_extinction_method none
_refine_ls_goodness_of_fit_ref 1.089
_refine_ls_hydrogen_treatment mixed
_refine_ls_matrix_type full
_refine_ls_number_parameters 422
_refine_ls_number_reflns 5661
_refine_ls_number_restraints 0
_refine_ls_restrained_S_all 1.089
_refine_ls_R_factor_all 0.1116
_refine_ls_R_factor_gt 0.0625
_refine_ls_shift/su_max 0.000
_refine_ls_shift/su_mean 0.000
_refine_ls_structure_factor_coef Fsqd
_refine_ls_weighting_details 'calc w=1/[\s^2^(Fo^2^)+(0.1001P)^2^+1.0504P] where P=(Fo^2^+2Fc^2^)/3'
_refine_ls_weighting_scheme calc
_refine_ls_wR_factor_gt 0.1456
_refine_ls_wR_factor_ref 0.1848
_reflns_number_gt 3759
_reflns_number_total 5661
_reflns_threshold_expression >2sigma(I)
_cod_data_source_file b007431osup1.cif
_cod_data_source_block global
_cod_depositor_comments
;

2018-02-22
Z value and formula fixed to values more according to usual
chemical conventions.                 miguel
;
_cod_original_formula_sum 'C116 H124 N12 O4'
_cod_original_formula_weight 1750.27
_cod_original_formula_units_Z 2
_cod_original_sg_symbol_H-M C2/c
_cod_database_code 7111133

loop_
_symmetry_equiv_pos_as_xyz
'x, y, z'
'-x, y, -z+1/2'
'x+1/2, y+1/2, z'
'-x+1/2, y+1/2, -z+1/2'
'-x, -y, -z'
'x, -y, z-1/2'
'-x+1/2, -y+1/2, -z'
'x+1/2, -y+1/2, z-1/2'

loop_
_atom_site_label
_atom_site_type_symbol
_atom_site_fract_x
_atom_site_fract_y
_atom_site_fract_z
_atom_site_U_iso_or_equiv
_atom_site_adp_type
_atom_site_occupancy
_atom_site_symmetry_multiplicity
_atom_site_calc_flag
C1 C 0.45784(12) 0.76501(18) 0.13272(9) 0.0229(5) Uani 1 1 d
H1 H 0.5315(11) 0.458(2) 0.0798(9) 0.026(5) Uiso 1 1 d
C2 C 0.46185(12) 0.89226(19) 0.13251(10) 0.0277(5) Uani 1 1 d
H2 H 0.3896(11) 0.061(2) 0.3346(10) 0.027(6) Uiso 1 1 d
N3 N 0.43818(10) 0.96692(15) 0.16557(8) 0.0283(4) Uani 1 1 d
H3 H 0.2885(14) -0.031(2) 0.5926(12) 0.048(7) Uiso 1 1 d
C4 C 0.40870(12) 0.90948(18) 0.20009(11) 0.0283(5) Uani 1 1 d
H4 H 0.2516(13) -0.125(2) 0.5372(11) 0.034(6) Uiso 1 1 d
C5 C 0.40270(11) 0.78336(17) 0.20368(10) 0.0234(5) Uani 1 1 d
H5 H 0.2505(14) 0.352(2) 0.3202(11) 0.045(7) Uiso 1 1 d
C6 C 0.42843(10) 0.70678(16) 0.16973(8) 0.0175(4) Uani 1 1 d
H6 H 0.1665(13) -0.003(2) 0.5937(11) 0.041(7) Uiso 1 1 d
C7 C 0.42482(10) 0.56971(16) 0.17239(8) 0.0162(4) Uani 1 1 d
H7 H 0.1379(16) -0.118(2) 0.5477(13) 0.056(8) Uiso 1 1 d
C8 C 0.40098(10) 0.51039(16) 0.21281(9) 0.0179(4) Uani 1 1 d
H8 H 0.4828(13) 0.927(2) 0.1047(11) 0.041(7) Uiso 1 1 d
C9 C 0.39708(10) 0.38170(17) 0.21325(8) 0.0170(4) Uani 1 1 d
H9 H 0.4085(12) 0.1540(18) 0.0803(10) 0.027(6) Uiso 1 1 d
C10 C 0.41809(10) 0.31695(17) 0.17229(8) 0.0173(4) Uani 1 1 d
H10 H 0.5667(15) 0.347(2) 0.0090(12) 0.048(7) Uiso 1 1 d
C11 C 0.44255(10) 0.38241(16) 0.13350(8) 0.0168(4) Uani 1 1 d
H11 H 0.4506(11) 0.059(2) 0.0116(9) 0.026(5) Uiso 1 1 d
N12 N 0.44639(9) 0.50657(13) 0.13356(7) 0.0183(4) Uani 1 1 d
H12 H 0.2304(14) -0.242(2) 0.6244(11) 0.045(7) Uiso 1 1 d
C13 C 0.46543(10) 0.31774(16) 0.08884(8) 0.0173(4) Uani 1 1 d
H13 H 0.4735(13) 0.721(2) 0.1105(11) 0.032(6) Uiso 1 1 d
C14 C 0.44183(11) 0.19839(17) 0.06801(9) 0.0214(4) Uani 1 1 d
H14 H 0.1229(13) -0.140(2) 0.6615(11) 0.040(7) Uiso 1 1 d
C15 C 0.46563(12) 0.14299(18) 0.02704(9) 0.0249(5) Uani 1 1 d
H15 H 0.1028(15) -0.253(2) 0.6161(13) 0.053(8) Uiso 1 1 d
N16 N 0.51089(10) 0.19652(16) 0.00495(8) 0.0276(4) Uani 1 1 d
H16 H 0.4351(12) 0.1633(18) 0.2707(9) 0.022(5) Uiso 1 1 d
C17 C 0.53310(13) 0.3115(2) 0.02513(10) 0.0289(5) Uani 1 1 d
H17 H 0.4163(11) 0.2289(19) 0.1699(9) 0.022(5) Uiso 1 1 d
C18 C 0.51224(12) 0.37463(18) 0.06611(10) 0.0243(5) Uani 1 1 d
H18 H 0.3898(14) 0.958(2) 0.2206(12) 0.046(7) Uiso 1 1 d
C19 C 0.36971(10) 0.31721(16) 0.25501(8) 0.0177(4) Uani 1 1 d
H19 H 0.3118(13) -0.033(2) 0.3694(11) 0.037(7) Uiso 1 1 d
C20 C 0.39603(11) 0.20102(17) 0.27913(9) 0.0197(4) Uani 1 1 d
H20 H 0.1683(16) 0.044(2) 0.4795(13) 0.059(8) Uiso 1 1 d
C21 C 0.36895(11) 0.13950(18) 0.31699(9) 0.0219(4) Uani 1 1 d
H21 H 0.3821(12) 0.7519(18) 0.2288(10) 0.022(5) Uiso 1 1 d
C22 C 0.31440(11) 0.19468(18) 0.33129(9) 0.0227(4) Uani 1 1 d
H22 H 0.2954(14) -0.089(2) 0.4592(11) 0.041(6) Uiso 1 1 d
C23 C 0.28854(11) 0.31193(18) 0.30857(9) 0.0232(4) Uani 1 1 d
H23 H 0.2982(11) 0.4514(19) 0.2554(9) 0.019(5) Uiso 1 1 d
C24 C 0.31573(11) 0.37179(18) 0.27114(9) 0.0217(4) Uani 1 1 d
H24 H 0.3707(13) 0.0489(19) 0.4288(10) 0.032(6) Uiso 1 1 d
O25 O 0.28235(8) 0.14192(12) 0.36667(7) 0.0299(4) Uani 1 1 d
H25 H 0.3247(16) 0.102(2) 0.5130(13) 0.062(9) Uiso 1 1 d
C26 C 0.31464(13) 0.0304(2) 0.39878(11) 0.0281(5) Uani 1 1 d
H26 H 0.1618(14) -0.268(2) 0.6870(12) 0.049(7) Uiso 1 1 d
C27 C 0.27118(13) -0.00806(19) 0.43581(10) 0.0264(5) Uani 1 1 d
H27 H 0.2215(14) -0.028(2) 0.4088(11) 0.036(6) Uiso 1 1 d
C28 C 0.27011(17) 0.0873(2) 0.48169(12) 0.0400(6) Uani 1 1 d
H28 H 0.2501(16) -0.125(2) 0.6708(14) 0.066(9) Uiso 1 1 d
C29 C 0.21796(16) 0.0549(2) 0.51231(12) 0.0364(6) Uani 1 1 d
H29 H 0.2546(16) 0.168(3) 0.4614(14) 0.067(9) Uiso 1 1 d
C30 C 0.24061(13) -0.0543(2) 0.55565(11) 0.0303(5) Uani 1 1 d
H30 H 0.3875(12) 0.5594(19) 0.2412(10) 0.033(6) Uiso 1 1 d
C31 C 0.18345(13) -0.0847(2) 0.58111(10) 0.0288(5) Uani 1 1 d
H31 H 0.2154(16) 0.130(3) 0.5374(13) 0.060(8) Uiso 1 1 d
C32 C 0.20843(14) -0.1732(2) 0.63442(11) 0.0330(5) Uani 1 1 d
C33 C 0.14657(15) -0.2123(2) 0.65232(12) 0.0360(6) Uani 1 1 d

loop_
_atom_site_aniso_label
_atom_site_aniso_U_11
_atom_site_aniso_U_22
_atom_site_aniso_U_33
_atom_site_aniso_U_23
_atom_site_aniso_U_13
_atom_site_aniso_U_12
C1 0.0301(11) 0.0216(10) 0.0214(11) -0.0009(8) 0.0148(9) -0.0006(8)
C2 0.0329(12) 0.0233(11) 0.0301(12) 0.0038(9) 0.0160(10) -0.0030(9)
N3 0.0339(10) 0.0201(9) 0.0323(11) 0.0022(7) 0.0148(9) -0.0011(7)
C4 0.0356(13) 0.0206(10) 0.0346(13) -0.0031(9) 0.0202(11) 0.0027(9)
C5 0.0277(11) 0.0216(10) 0.0280(12) 0.0014(8) 0.0185(10) -0.0002(8)
C6 0.0172(10) 0.0172(9) 0.0175(10) 0.0000(7) 0.0065(8) -0.0008(7)
C7 0.0158(9) 0.0171(9) 0.0161(9) -0.0006(7) 0.0069(8) -0.0012(7)
C8 0.0200(10) 0.0176(9) 0.0174(10) -0.0021(7) 0.0092(8) -0.0009(7)
C9 0.0163(9) 0.0197(9) 0.0145(9) 0.0002(7) 0.0057(8) -0.0012(7)
C10 0.0197(10) 0.0147(9) 0.0180(10) 0.0003(7) 0.0081(8) -0.0011(7)
C11 0.0183(10) 0.0168(9) 0.0154(9) 0.0004(7) 0.0070(8) -0.0006(7)
N12 0.0205(9) 0.0173(8) 0.0176(8) 0.0004(6) 0.0084(7) -0.0002(6)
C13 0.0216(10) 0.0174(9) 0.0132(9) 0.0025(7) 0.0074(8) 0.0021(7)
C14 0.0287(11) 0.0182(10) 0.0196(10) 0.0011(8) 0.0123(9) -0.0025(8)
C15 0.0339(12) 0.0218(11) 0.0212(11) -0.0037(8) 0.0135(10) -0.0018(9)
N16 0.0336(10) 0.0307(10) 0.0237(10) -0.0035(7) 0.0170(8) -0.0005(8)
C17 0.0344(12) 0.0317(12) 0.0293(12) -0.0028(9) 0.0220(11) -0.0061(10)
C18 0.0300(11) 0.0222(10) 0.0251(11) -0.0026(8) 0.0158(10) -0.0046(9)
C19 0.0214(10) 0.0184(9) 0.0145(9) -0.0019(7) 0.0084(8) -0.0046(7)
C20 0.0198(10) 0.0201(10) 0.0209(10) -0.0015(8) 0.0100(9) -0.0017(8)
C21 0.0246(11) 0.0201(10) 0.0209(10) 0.0030(8) 0.0091(9) -0.0003(8)
C22 0.0228(10) 0.0273(11) 0.0204(10) 0.0020(8) 0.0111(9) -0.0044(8)
C23 0.0237(11) 0.0266(11) 0.0239(11) 0.0003(8) 0.0144(9) 0.0017(8)
C24 0.0247(11) 0.0194(10) 0.0235(11) 0.0021(8) 0.0124(9) 0.0016(8)
O25 0.0311(8) 0.0326(8) 0.0344(9) 0.0136(6) 0.0220(7) 0.0047(6)
C26 0.0327(13) 0.0278(11) 0.0282(12) 0.0078(10) 0.0171(11) 0.0016(9)
C27 0.0284(12) 0.0290(12) 0.0245(12) 0.0023(9) 0.0136(10) -0.0036(9)
C28 0.0635(19) 0.0292(13) 0.0386(15) -0.0038(11) 0.0323(14) -0.0145(12)
C29 0.0577(17) 0.0284(12) 0.0351(14) 0.0001(10) 0.0311(14) -0.0017(11)
C30 0.0309(13) 0.0354(13) 0.0279(13) 0.0023(10) 0.0154(11) -0.0021(10)
C31 0.0301(12) 0.0337(12) 0.0252(12) 0.0014(9) 0.0139(10) 0.0016(10)
C32 0.0337(13) 0.0375(13) 0.0329(13) 0.0059(11) 0.0187(11) 0.0066(11)
C33 0.0381(14) 0.0465(15) 0.0311(14) 0.0092(12) 0.0219(12) 0.0062(12)

loop_
_atom_type_symbol
_atom_type_description
_atom_type_scat_dispersion_real
_atom_type_scat_dispersion_imag
_atom_type_scat_source
C C 0.0033 0.0016 'International Tables Vol C Tables 4.2.6.8 and 6.1.1.4'
H H 0.0000 0.0000 'International Tables Vol C Tables 4.2.6.8 and 6.1.1.4'
N N 0.0061 0.0033 'International Tables Vol C Tables 4.2.6.8 and 6.1.1.4'
O O 0.0106 0.0060 'International Tables Vol C Tables 4.2.6.8 and 6.1.1.4'

loop_
_geom_angle_atom_site_label_1
_geom_angle_atom_site_label_2
_geom_angle_atom_site_label_3
_geom_angle
C2 C1 C6 119.6(2)
N3 C2 C1 124.5(2)
C2 N3 C4 115.17(18)
N3 C4 C5 124.7(2)
C4 C5 C6 119.58(19)
C1 C6 C5 116.47(17)
C1 C6 C7 121.26(17)
C5 C6 C7 122.27(17)
N12 C7 C8 122.13(16)
N12 C7 C6 116.17(15)
C8 C7 C6 121.70(16)
C7 C8 C9 120.09(17)
C8 C9 C10 117.58(17)
C8 C9 C19 120.66(17)
C10 C9 C19 121.74(16)
C9 C10 C11 119.34(17)
N12 C11 C10 122.66(17)
N12 C11 C13 115.88(16)
C10 C11 C13 121.47(16)
C11 N12 C7 118.18(15)
C18 C13 C14 116.74(17)
C18 C13 C11 120.91(16)
C14 C13 C11 122.35(17)
C15 C14 C13 119.56(18)
N16 C15 C14 124.32(18)
C15 N16 C17 115.66(17)
N16 C17 C18 124.2(2)
C17 C18 C13 119.51(18)
C20 C19 C24 117.68(17)
C20 C19 C9 121.62(17)
C24 C19 C9 120.70(16)
C21 C20 C19 121.50(18)
C22 C21 C20 119.63(18)
O25 C22 C21 124.83(17)
O25 C22 C23 115.56(17)
C21 C22 C23 119.62(18)
C24 C23 C22 120.19(19)
C23 C24 C19 121.36(18)
C22 O25 C26 117.64(15)
O25 C26 C27 107.92(17)
C28 C27 C26 114.30(18)
C27 C28 C29 113.6(2)
C30 C29 C28 115.9(2)
C29 C30 C31 112.4(2)
C32 C31 C30 115.70(19)
C31 C32 C33 113.1(2)

loop_
_geom_bond_atom_site_label_1
_geom_bond_atom_site_label_2
_geom_bond_distance
C1 C2 1.379(3)
C1 C6 1.389(3)
C2 N3 1.339(3)
N3 C4 1.339(3)
C4 C5 1.375(3)
C5 C6 1.391(3)
C6 C7 1.487(3)
C7 N12 1.351(2)
C7 C8 1.390(3)
C8 C9 1.395(3)
C9 C10 1.395(3)
C9 C19 1.486(3)
C10 C11 1.398(3)
C11 N12 1.345(2)
C11 C13 1.490(3)
C13 C18 1.391(3)
C13 C14 1.394(3)
C14 C15 1.381(3)
C15 N16 1.340(3)
N16 C17 1.342(3)
C17 C18 1.385(3)
C19 C20 1.392(3)
C19 C24 1.402(3)
C20 C21 1.392(3)
C21 C22 1.390(3)
C22 O25 1.368(2)
C22 C23 1.392(3)
C23 C24 1.376(3)
O25 C26 1.432(2)
C26 C27 1.518(3)
C27 C28 1.510(3)
C28 C29 1.526(3)
C29 C30 1.512(3)
C30 C31 1.519(3)
C31 C32 1.505(3)
C32 C33 1.509(3)
